data_2218208
loop_
_publ_author_name
'Gowda, B. Thimme'
'Foro, Sabine'
'Sowmya, B. P.'
'Fuess, Hartmut'

_publ_section_title
;
 3-Chloro-<i>N</i>-(3-chlorophenyl)benzamide
;
_journal_coeditor_code NG2449
_journal_issue 5
_journal_name_full 'Acta Crystallographica Section E'
_journal_page_first o949
_journal_paper_doi 10.1107/S1600536808012099
_journal_volume 64
_journal_year 2008
_chemical_formula_iupac 'C13 H9 Cl2 N O'
_chemical_formula_moiety 'C13 H9 Cl2 N O'
_chemical_formula_sum 'C13 H9 Cl2 N O'
_chemical_formula_weight 266.11
_chemical_name_systematic
;
3-Chloro-<i>N</i>-(3-chlorophenyl)benzamide
;
_space_group_IT_number 4
_symmetry_cell_setting monoclinic
_symmetry_space_group_name_Hall 'P 2yb'
_symmetry_space_group_name_H-M 'P 1 21 1'
_atom_sites_solution_hydrogens geom
_atom_sites_solution_primary direct
_atom_sites_solution_secondary difmap
_audit_creation_method SHELXL-97
_cell_angle_alpha 90.00
_cell_angle_beta 93.040(10)
_cell_angle_gamma 90.00
_cell_formula_units_Z 4
_cell_length_a 8.5770(10)
_cell_length_b 13.5510(10)
_cell_length_c 10.3570(10)
_cell_measurement_reflns_used 25
_cell_measurement_temperature 296(2)
_cell_measurement_theta_max 27.00
_cell_measurement_theta_min 6.49
_cell_volume 1202.1(2)
_computing_cell_refinement 'CAD-4-PC (Enraf--Nonius, 1996)'
_computing_data_collection 'CAD-4-PC (Enraf--Nonius, 1996)'
_computing_data_reduction 'REDU4 (Stoe & Cie, 1987)'
_computing_molecular_graphics 'PLATON (Spek, 2003)'
_computing_publication_material 'SHELXL97 (Sheldrick, 2008)'
_computing_structure_refinement 'SHELXL97 (Sheldrick, 2008)'
_computing_structure_solution 'SHELXS97 (Sheldrick, 2008)'
_diffrn_ambient_temperature 296(2)
_diffrn_measured_fraction_theta_full 1.000
_diffrn_measured_fraction_theta_max 1.000
_diffrn_measurement_device_type 'Enraf--Nonius CAD-4'
_diffrn_measurement_method \w-2\q
_diffrn_radiation_monochromator graphite
_diffrn_radiation_source 'medium-focus sealed tube'
_diffrn_radiation_type CuK\a
_diffrn_radiation_wavelength 1.54180
_diffrn_reflns_av_R_equivalents 0.0217
_diffrn_reflns_av_sigmaI/netI 0.0203
_diffrn_reflns_limit_h_max 3
_diffrn_reflns_limit_h_min -10
_diffrn_reflns_limit_k_max 0
_diffrn_reflns_limit_k_min -16
_diffrn_reflns_limit_l_max 12
_diffrn_reflns_limit_l_min -12
_diffrn_reflns_number 3088
_diffrn_reflns_theta_full 66.96
_diffrn_reflns_theta_max 66.96
_diffrn_reflns_theta_min 4.27
_diffrn_standards_decay_% 0
_diffrn_standards_interval_time 120
_diffrn_standards_number 3
_exptl_absorpt_coefficient_mu 4.702
_exptl_absorpt_correction_T_max 0.3410
_exptl_absorpt_correction_T_min 0.2647
_exptl_absorpt_correction_type psi-scan
_exptl_absorpt_process_details '(North <i>et al.</i>,  1968)'
_exptl_crystal_colour colourless
_exptl_crystal_density_diffrn 1.470
_exptl_crystal_density_method 'not measured'
_exptl_crystal_description 'thick needle'
_exptl_crystal_F_000 544
_exptl_crystal_size_max 0.60
_exptl_crystal_size_mid 0.28
_exptl_crystal_size_min 0.23
_refine_diff_density_max 0.370
_refine_diff_density_min -0.495
_refine_ls_abs_structure_details 'No Flack (1983), no Friedel pairs'
_refine_ls_abs_structure_Flack 0.07(2)
_refine_ls_extinction_coef 0.0062(9)
_refine_ls_extinction_expression Fc^*^=kFc[1+0.001xFc^2^\l^3^/sin(2\q)]^-1/4^
_refine_ls_extinction_method 'SHELXL97 (Sheldrick, 2008)'
_refine_ls_goodness_of_fit_ref 1.101
_refine_ls_hydrogen_treatment constr
_refine_ls_matrix_type full
_refine_ls_number_parameters 308
_refine_ls_number_reflns 2249
_refine_ls_number_restraints 1
_refine_ls_restrained_S_all 1.101
_refine_ls_R_factor_all 0.0490
_refine_ls_R_factor_gt 0.0461
_refine_ls_shift/su_max 0.010
_refine_ls_shift/su_mean <0.002
_refine_ls_structure_factor_coef Fsqd
_refine_ls_weighting_details 'calc w=1/[\s^2^(Fo^2^)+(0.0835P)^2^+0.4755P] where P=(Fo^2^+2Fc^2^)/3'
_refine_ls_weighting_scheme calc
_refine_ls_wR_factor_gt 0.1259
_refine_ls_wR_factor_ref 0.1307
_reflns_number_gt 2165
_reflns_number_total 2249
_reflns_threshold_expression I>2\(I)
_cod_data_source_file ng2449.cif
_cod_data_source_block I
_cod_original_sg_symbol_H-M 'P 21'
_cod_database_code 2218208
_cod_database_fobs_code 2218208

loop_
_symmetry_equiv_pos_as_xyz
'x, y, z'
'-x, y+1/2, -z'

loop_
_atom_site_type_symbol
_atom_site_label
_atom_site_fract_x
_atom_site_fract_y
_atom_site_fract_z
_atom_site_U_iso_or_equiv
_atom_site_adp_type
_atom_site_calc_flag
_atom_site_refinement_flags
_atom_site_occupancy
Cl Cl1 0.32030(17) -0.00289(12) -0.13075(14) 0.0740(5) Uani d . 1
Cl Cl2 1.14912(18) 0.14458(13) 0.63527(15) 0.0799(5) Uani d . 1
O O1 0.5608(3) 0.1667(2) 0.2587(3) 0.0503(8) Uani d . 1
N N1 0.7425(4) 0.0481(3) 0.2308(4) 0.0460(8) Uani d . 1
H H1N 0.8369 0.0308 0.2520 0.055 Uiso calc R 1
C C1 0.6552(5) -0.0173(3) 0.1482(4) 0.0431(10) Uani d . 1
C C2 0.5418(5) 0.0182(4) 0.0581(4) 0.0456(10) Uani d . 1
H H2 0.5206 0.0853 0.0511 0.055 Uiso calc R 1
C C3 0.4622(5) -0.0494(4) -0.0200(4) 0.0445(10) Uani d . 1
C C4 0.4926(6) -0.1489(4) -0.0152(5) 0.0515(11) Uani d . 1
H H4 0.4385 -0.1926 -0.0703 0.062 Uiso calc R 1
C C5 0.6063(6) -0.1817(4) 0.0742(4) 0.0535(11) Uani d . 1
H H5 0.6279 -0.2489 0.0807 0.064 Uiso calc R 1
C C6 0.6879(5) -0.1163(4) 0.1537(4) 0.0488(10) Uani d . 1
H H6 0.7660 -0.1394 0.2117 0.059 Uiso calc R 1
C C7 0.6948(4) 0.1331(3) 0.2792(4) 0.0422(9) Uani d . 1
C C8 0.8119(4) 0.1892(4) 0.3622(4) 0.0393(9) Uani d . 1
C C9 0.9189(5) 0.1425(4) 0.4483(4) 0.0441(9) Uani d . 1
H H9 0.9228 0.0741 0.4541 0.053 Uiso calc R 1
C C10 1.0191(5) 0.2006(4) 0.5251(4) 0.0459(10) Uani d . 1
C C11 1.0193(6) 0.3013(4) 0.5145(5) 0.0485(10) Uani d . 1
H H11 1.0898 0.3389 0.5649 0.058 Uiso calc R 1
C C12 0.9142(5) 0.3464(4) 0.4286(5) 0.0496(11) Uani d . 1
H H12 0.9139 0.4148 0.4208 0.060 Uiso calc R 1
C C13 0.8099(5) 0.2910(4) 0.3546(4) 0.0456(10) Uani d . 1
H H13 0.7371 0.3222 0.2987 0.055 Uiso calc R 1
Cl Cl3 0.1457(2) 0.46405(11) 0.18206(16) 0.0753(4) Uani d . 1
Cl Cl4 0.39972(18) -0.34554(10) 0.31885(16) 0.0731(4) Uani d . 1
O O2 0.0590(3) -0.0229(2) 0.2416(3) 0.0517(8) Uani d . 1
N N2 0.2432(4) 0.0962(3) 0.2377(4) 0.0485(9) Uani d . 1
H H2N 0.3378 0.1108 0.2621 0.058 Uiso calc R 1
C C14 0.1548(5) 0.1709(3) 0.1702(4) 0.0428(10) Uani d . 1
C C15 0.1861(5) 0.2671(4) 0.2042(4) 0.0465(10) Uani d . 1
H H15 0.2607 0.2819 0.2697 0.056 Uiso calc R 1
C C16 0.1049(6) 0.3412(4) 0.1395(5) 0.0502(11) Uani d . 1
C C17 -0.0064(6) 0.3217(4) 0.0413(5) 0.0576(12) Uani d . 1
H H17 -0.0604 0.3727 -0.0011 0.069 Uiso calc R 1
C C18 -0.0353(6) 0.2251(4) 0.0079(5) 0.0604(13) Uani d . 1
H H18 -0.1089 0.2106 -0.0585 0.072 Uiso calc R 1
C C19 0.0435(6) 0.1493(4) 0.0719(4) 0.0532(10) Uani d . 1
H H19 0.0222 0.0841 0.0493 0.064 Uiso calc R 1
C C20 0.1947(5) 0.0069(3) 0.2667(4) 0.0433(9) Uani d . 1
C C21 0.3143(5) -0.0594(3) 0.3333(4) 0.0425(9) Uani d . 1
C C22 0.3057(5) -0.1578(4) 0.3017(4) 0.0425(10) Uani d . 1
H H22 0.2313 -0.1802 0.2400 0.051 Uiso calc R 1
C C23 0.4090(5) -0.2227(3) 0.3627(4) 0.0464(10) Uani d . 1
C C24 0.5166(5) -0.1926(4) 0.4561(5) 0.0518(11) Uani d . 1
H H24 0.5846 -0.2378 0.4966 0.062 Uiso calc R 1
C C25 0.5229(6) -0.0953(4) 0.4891(5) 0.0560(12) Uani d . 1
H H25 0.5951 -0.0742 0.5535 0.067 Uiso calc R 1
C C26 0.4227(5) -0.0268(4) 0.4277(4) 0.0477(10) Uani d . 1
H H26 0.4286 0.0397 0.4498 0.057 Uiso calc R 1

loop_
_atom_site_aniso_label
_atom_site_aniso_U_11
_atom_site_aniso_U_22
_atom_site_aniso_U_33
_atom_site_aniso_U_12
_atom_site_aniso_U_13
_atom_site_aniso_U_23
Cl1 0.0702(8) 0.0747(9) 0.0728(8) -0.0055(7) -0.0370(6) 0.0012(7)
Cl2 0.0704(8) 0.0792(10) 0.0852(10) -0.0037(8) -0.0431(7) 0.0120(8)
O1 0.0270(13) 0.052(2) 0.0705(19) 0.0027(12) -0.0092(12) -0.0101(15)
N1 0.0294(16) 0.051(2) 0.056(2) 0.0007(15) -0.0091(14) -0.0052(18)
C1 0.0343(19) 0.048(3) 0.046(2) -0.0029(18) 0.0001(16) -0.0051(19)
C2 0.042(2) 0.045(2) 0.049(2) -0.0022(18) -0.0042(17) -0.0010(19)
C3 0.034(2) 0.056(3) 0.042(2) -0.0049(19) -0.0059(17) -0.004(2)
C4 0.047(2) 0.059(3) 0.048(2) -0.011(2) -0.0056(19) -0.009(2)
C5 0.060(3) 0.046(3) 0.055(3) 0.003(2) 0.003(2) -0.006(2)
C6 0.042(2) 0.061(3) 0.042(2) 0.000(2) -0.0042(17) -0.001(2)
C7 0.0293(18) 0.050(3) 0.047(2) -0.0013(18) -0.0030(15) 0.0009(19)
C8 0.0307(18) 0.048(2) 0.0391(19) -0.0065(17) -0.0021(15) -0.0006(17)
C9 0.041(2) 0.042(2) 0.048(2) -0.0057(19) -0.0043(17) 0.0012(19)
C10 0.037(2) 0.057(3) 0.043(2) 0.0004(19) -0.0072(16) 0.002(2)
C11 0.047(2) 0.052(3) 0.047(2) -0.010(2) -0.0028(18) -0.011(2)
C12 0.049(3) 0.041(2) 0.058(3) -0.0035(19) 0.003(2) -0.006(2)
C13 0.039(2) 0.049(3) 0.049(2) 0.0023(18) 0.0013(17) 0.002(2)
Cl3 0.0863(10) 0.0465(7) 0.0935(10) 0.0010(7) 0.0074(8) 0.0058(7)
Cl4 0.0804(8) 0.0452(7) 0.0932(10) 0.0119(6) 0.0009(7) -0.0068(7)
O2 0.0252(13) 0.0485(18) 0.080(2) -0.0024(13) -0.0067(12) 0.0044(16)
N2 0.0358(19) 0.047(2) 0.062(2) 0.0023(16) -0.0041(16) 0.0028(19)
C14 0.0340(19) 0.049(3) 0.046(2) 0.0101(17) 0.0044(16) 0.0074(19)
C15 0.040(2) 0.049(3) 0.051(2) 0.0023(19) 0.0038(18) 0.0041(19)
C16 0.049(2) 0.044(3) 0.059(3) 0.0066(19) 0.009(2) 0.005(2)
C17 0.051(3) 0.062(3) 0.059(3) 0.015(2) -0.004(2) 0.015(2)
C18 0.053(3) 0.066(3) 0.060(3) 0.007(2) -0.015(2) 0.008(3)
C19 0.060(3) 0.049(2) 0.049(2) 0.004(2) -0.0058(19) 0.002(2)
C20 0.038(2) 0.044(2) 0.048(2) 0.0064(18) -0.0026(16) -0.0033(19)
C21 0.039(2) 0.045(2) 0.043(2) 0.0084(18) 0.0011(16) 0.0008(18)
C22 0.0335(19) 0.052(3) 0.041(2) 0.0070(18) -0.0013(16) -0.0019(18)
C23 0.046(2) 0.042(2) 0.051(2) 0.0043(19) 0.0058(18) 0.0039(19)
C24 0.044(2) 0.051(3) 0.060(3) 0.012(2) -0.005(2) 0.012(2)
C25 0.047(3) 0.066(3) 0.054(2) -0.004(2) -0.013(2) 0.004(2)
C26 0.050(2) 0.040(2) 0.052(2) 0.002(2) -0.0029(18) 0.000(2)

loop_
_atom_type_symbol
_atom_type_description
_atom_type_scat_dispersion_real
_atom_type_scat_dispersion_imag
_atom_type_scat_source
C C 0.0181 0.0091 'International Tables Vol C Tables 4.2.6.8 and 6.1.1.4'
H H 0.0000 0.0000 'International Tables Vol C Tables 4.2.6.8 and 6.1.1.4'
Cl Cl 0.3639 0.7018 'International Tables Vol C Tables 4.2.6.8 and 6.1.1.4'
N N 0.0311 0.0180 'International Tables Vol C Tables 4.2.6.8 and 6.1.1.4'
O O 0.0492 0.0322 'International Tables Vol C Tables 4.2.6.8 and 6.1.1.4'

loop_
_geom_angle_atom_site_label_1
_geom_angle_atom_site_label_2
_geom_angle_atom_site_label_3
_geom_angle
C7 N1 C1 127.3(4)
C7 N1 H1N 116.3
C1 N1 H1N 116.3
C6 C1 C2 119.9(4)
C6 C1 N1 119.1(4)
C2 C1 N1 121.0(4)
C3 C2 C1 117.9(4)
C3 C2 H2 121.0
C1 C2 H2 121.0
C4 C3 C2 122.9(5)
C4 C3 Cl1 120.2(4)
C2 C3 Cl1 116.9(4)
C3 C4 C5 117.8(4)
C3 C4 H4 121.1
C5 C4 H4 121.1
C6 C5 C4 120.7(5)
C6 C5 H5 119.6
C4 C5 H5 119.6
C1 C6 C5 120.6(4)
C1 C6 H6 119.7
C5 C6 H6 119.7
O1 C7 N1 123.5(4)
O1 C7 C8 120.0(4)
N1 C7 C8 116.5(4)
C13 C8 C9 119.6(4)
C13 C8 C7 118.0(4)
C9 C8 C7 122.4(4)
C10 C9 C8 118.4(4)
C10 C9 H9 120.8
C8 C9 H9 120.8
C11 C10 C9 121.6(4)
C11 C10 Cl2 119.2(4)
C9 C10 Cl2 119.2(4)
C10 C11 C12 119.4(5)
C10 C11 H11 120.3
C12 C11 H11 120.3
C13 C12 C11 120.3(5)
C13 C12 H12 119.9
C11 C12 H12 119.9
C12 C13 C8 120.6(4)
C12 C13 H13 119.7
C8 C13 H13 119.7
C20 N2 C14 126.6(4)
C20 N2 H2N 116.7
C14 N2 H2N 116.7
C15 C14 C19 120.3(4)
C15 C14 N2 117.2(4)
C19 C14 N2 122.5(4)
C14 C15 C16 118.8(4)
C14 C15 H15 120.6
C16 C15 H15 120.6
C15 C16 C17 122.0(5)
C15 C16 Cl3 118.8(4)
C17 C16 Cl3 119.2(4)
C18 C17 C16 118.4(5)
C18 C17 H17 120.8
C16 C17 H17 120.8
C17 C18 C19 120.8(5)
C17 C18 H18 119.6
C19 C18 H18 119.6
C18 C19 C14 119.7(5)
C18 C19 H19 120.2
C14 C19 H19 120.2
O2 C20 N2 123.5(4)
O2 C20 C21 120.6(4)
N2 C20 C21 115.9(4)
C22 C21 C26 120.2(4)
C22 C21 C20 116.3(4)
C26 C21 C20 123.3(4)
C21 C22 C23 119.0(4)
C21 C22 H22 120.5
C23 C22 H22 120.5
C24 C23 C22 121.9(5)
C24 C23 Cl4 119.7(4)
C22 C23 Cl4 118.4(4)
C25 C24 C23 118.9(4)
C25 C24 H24 120.5
C23 C24 H24 120.5
C24 C25 C26 120.9(5)
C24 C25 H25 119.5
C26 C25 H25 119.5
C21 C26 C25 118.9(5)
C21 C26 H26 120.5
C25 C26 H26 120.5

loop_
_geom_bond_atom_site_label_1
_geom_bond_atom_site_label_2
_geom_bond_distance
Cl1 C3 1.745(4)
Cl2 C10 1.729(4)
O1 C7 1.244(5)
N1 C7 1.330(6)
N1 C1 1.418(5)
N1 H1N 0.8600
C1 C6 1.370(7)
C1 C2 1.397(6)
C2 C3 1.379(6)
C2 H2 0.9300
C3 C4 1.373(7)
C4 C5 1.383(7)
C4 H4 0.9300
C5 C6 1.376(7)
C5 H5 0.9300
C6 H6 0.9300
C7 C8 1.493(6)
C8 C13 1.382(6)
C8 C9 1.397(6)
C9 C10 1.385(6)
C9 H9 0.9300
C10 C11 1.369(7)
C11 C12 1.375(7)
C11 H11 0.9300
C12 C13 1.372(6)
C12 H12 0.9300
C13 H13 0.9300
Cl3 C16 1.753(5)
Cl4 C23 1.726(5)
O2 C20 1.246(5)
N2 C20 1.319(6)
N2 C14 1.425(5)
N2 H2N 0.8600
C14 C15 1.373(7)
C14 C19 1.390(6)
C15 C16 1.376(7)
C15 H15 0.9300
C16 C17 1.383(7)
C17 C18 1.373(8)
C17 H17 0.9300
C18 C19 1.380(7)
C18 H18 0.9300
C19 H19 0.9300
C20 C21 1.503(6)
C21 C22 1.374(6)
C21 C26 1.386(6)
C22 C23 1.378(6)
C22 H22 0.9300
C23 C24 1.363(7)
C24 C25 1.364(8)
C24 H24 0.9300
C25 C26 1.395(7)
C25 H25 0.9300
C26 H26 0.9300

loop_
_geom_hbond_atom_site_label_D
_geom_hbond_atom_site_label_H
_geom_hbond_atom_site_label_A
_geom_hbond_site_symmetry_A
_geom_hbond_distance_DH
_geom_hbond_distance_HA
_geom_hbond_distance_DA
_geom_hbond_angle_DHA
N1 H1n O2 1_655 0.86 2.05 2.877(4) 161.7
N2 H2n O1 . 0.86 2.06 2.884(5) 160.5

loop_
_geom_torsion_atom_site_label_1
_geom_torsion_atom_site_label_2
_geom_torsion_atom_site_label_3
_geom_torsion_atom_site_label_4
_geom_torsion
C7 N1 C1 C6 -150.4(5)
C7 N1 C1 C2 32.5(7)
C6 C1 C2 C3 2.2(6)
N1 C1 C2 C3 179.4(4)
C1 C2 C3 C4 -1.8(7)
C1 C2 C3 Cl1 179.6(3)
C2 C3 C4 C5 1.3(7)
Cl1 C3 C4 C5 179.9(4)
C3 C4 C5 C6 -1.2(7)
C2 C1 C6 C5 -2.3(7)
N1 C1 C6 C5 -179.5(4)
C4 C5 C6 C1 1.7(7)
C1 N1 C7 O1 1.2(7)
C1 N1 C7 C8 -178.8(4)
O1 C7 C8 C13 -36.2(6)
N1 C7 C8 C13 143.8(4)
O1 C7 C8 C9 142.1(4)
N1 C7 C8 C9 -37.9(6)
C13 C8 C9 C10 0.8(6)
C7 C8 C9 C10 -177.5(4)
C8 C9 C10 C11 -2.6(7)
C8 C9 C10 Cl2 178.4(3)
C9 C10 C11 C12 2.1(8)
Cl2 C10 C11 C12 -178.8(4)
C10 C11 C12 C13 0.2(7)
C11 C12 C13 C8 -2.0(7)
C9 C8 C13 C12 1.5(7)
C7 C8 C13 C12 179.8(4)
C20 N2 C14 C15 147.2(5)
C20 N2 C14 C19 -34.2(7)
C19 C14 C15 C16 0.3(6)
N2 C14 C15 C16 178.9(4)
C14 C15 C16 C17 -0.3(7)
C14 C15 C16 Cl3 -179.6(3)
C15 C16 C17 C18 -0.3(8)
Cl3 C16 C17 C18 179.1(4)
C16 C17 C18 C19 0.8(8)
C17 C18 C19 C14 -0.8(8)
C15 C14 C19 C18 0.2(7)
N2 C14 C19 C18 -178.3(4)
C14 N2 C20 O2 -2.7(7)
C14 N2 C20 C21 177.2(4)
O2 C20 C21 C22 35.5(6)
N2 C20 C21 C22 -144.4(4)
O2 C20 C21 C26 -140.5(4)
N2 C20 C21 C26 39.5(6)
C26 C21 C22 C23 -1.7(6)
C20 C21 C22 C23 -177.9(4)
C21 C22 C23 C24 1.9(7)
C21 C22 C23 Cl4 -178.4(3)
C22 C23 C24 C25 -0.6(7)
Cl4 C23 C24 C25 179.7(4)
C23 C24 C25 C26 -0.8(8)
C22 C21 C26 C25 0.3(6)
C20 C21 C26 C25 176.3(4)
C24 C25 C26 C21 0.9(7)

loop_
_cod_related_entry_id
_cod_related_entry_database
_cod_related_entry_code
1 ChemSpider 242060
